data_7150401
loop_
_publ_author_name
'Betson, Mark S.'
'Clayden, Jonathan'
'Helliwell, Madeleine'
'Johnson, Paul'
'Lai, Lai Wah'
'Pink, Jennifer H.'
'Stimson, Christopher C.'
'Vassiliou, Neoclis'
'Westlund, Neil'
'Yasin, Samreen A.'
'Youssef, Latifa H.'

_publ_section_title
;
 Conformational preference in aromatic amides bearing chiral ortho
 substituents: its origin and application to relayed stereocontrol.
;
_journal_issue 3
_journal_name_full 'Organic &amp; biomolecular chemistry'
_journal_page_first 424
_journal_page_last 443
_journal_paper_doi 10.1039/b514557k
_journal_volume 4
_journal_year 2006
_chemical_formula_sum 'C31 H45 N3 O3'
_chemical_formula_weight 507.70
_space_group_IT_number 4
_symmetry_cell_setting monoclinic
_symmetry_Int_Tables_number 4
_symmetry_space_group_name_Hall 'P 2yb'
_symmetry_space_group_name_H-M 'P 1 21 1'
_atom_sites_solution_hydrogens geom
_atom_sites_solution_primary direct
_atom_sites_solution_secondary difmap
_audit_creation_date 19100-03-02
_audit_creation_method 'by teXsan v1.7'
_audit_update_record
;
?
;
_cell_angle_alpha 90.00
_cell_angle_beta 96.44(4)
_cell_angle_gamma 90.00
_cell_formula_units_Z 2
_cell_length_a 10.547(8)
_cell_length_b 12.605(5)
_cell_length_c 12.023(4)
_cell_measurement_reflns_used 25
_cell_measurement_temperature 296.2
_cell_measurement_theta_max 28.1
_cell_measurement_theta_min 20.0
_cell_volume 1588.3(15)
_computing_cell_refinement 'MSC/AFC Diffractometer Control'
_computing_data_collection 'MSC/AFC Diffractometer Control'
_computing_data_reduction 'teXsan (MSC, 1995)'
_computing_publication_material 'teXsan (MSC, 1995)'
_computing_structure_refinement 'SHELXL-97 (Sheldrick, 1997)'
_computing_structure_solution
;
SHELXS86 (Sheldrick, 1985)
;
_diffrn_ambient_temperature 296.2
_diffrn_measured_fraction_theta_full 0.911
_diffrn_measured_fraction_theta_max 0.911
_diffrn_measurement_device 'Rigaku AFC5R'
_diffrn_measurement_method \w-2\q
_diffrn_radiation_detector 'scintillation counter'
_diffrn_radiation_monochromator graphite
_diffrn_radiation_source 'Rigaku rotating anode'
_diffrn_radiation_type 'Cu K\a'
_diffrn_radiation_wavelength 1.5418
_diffrn_reflns_av_R_equivalents 0.0540
_diffrn_reflns_av_sigmaI/netI 0.0384
_diffrn_reflns_limit_h_max 12
_diffrn_reflns_limit_h_min 0
_diffrn_reflns_limit_k_max 16
_diffrn_reflns_limit_k_min 0
_diffrn_reflns_limit_l_max 15
_diffrn_reflns_limit_l_min -15
_diffrn_reflns_number 3456
_diffrn_reflns_theta_full 78.70
_diffrn_reflns_theta_max 78.70
_diffrn_reflns_theta_min 3.70
_diffrn_standards_decay_% 0.16
_diffrn_standards_interval_count 150
_diffrn_standards_number 3
_exptl_absorpt_coefficient_mu 0.535
_exptl_absorpt_correction_T_max 1.000
_exptl_absorpt_correction_T_min 0.772
_exptl_absorpt_correction_type
;
\y scans (North,Phillips & Matthews, 1968)
;
_exptl_crystal_colour colourless
_exptl_crystal_density_diffrn 1.062
_exptl_crystal_density_method 'not measured'
_exptl_crystal_description tabular
_exptl_crystal_F_000 552
_exptl_crystal_size_max 0.50
_exptl_crystal_size_mid 0.50
_exptl_crystal_size_min 0.10
_refine_diff_density_max 0.142
_refine_diff_density_min -0.189
_refine_diff_density_rms 0.034
_refine_ls_abs_structure_details 'Flack H D (1983), Acta Cryst. A39, 876-881'
_refine_ls_abs_structure_Flack -0.4(5)
_refine_ls_extinction_method none
_refine_ls_goodness_of_fit_ref 1.054
_refine_ls_hydrogen_treatment mixed
_refine_ls_matrix_type full
_refine_ls_number_parameters 344
_refine_ls_number_reflns 3265
_refine_ls_number_restraints 1
_refine_ls_restrained_S_all 1.054
_refine_ls_R_factor_all 0.0981
_refine_ls_R_factor_gt 0.0500
_refine_ls_shift/su_max 0.000
_refine_ls_shift/su_mean 0.000
_refine_ls_structure_factor_coef Fsqd
_refine_ls_weighting_details 'w=1/[\s^2^(Fo^2^)+(0.0783P)^2^+0.1892P] where P=(Fo^2^+2Fc^2^)/3'
_refine_ls_weighting_scheme calc
_refine_ls_wR_factor_gt 0.1283
_refine_ls_wR_factor_ref 0.1645
_reflns_number_gt 2142
_reflns_number_total 3265
_reflns_threshold_expression >2sigma(I)
_cod_data_source_file b514557k.txt
_cod_data_source_block s803
_cod_depositor_comments
;
The following automatic conversions were performed:

'_refine_ls_weighting_scheme' value 'calc
w=1/[\s^2^(Fo^2^)+(0.0783P)^2^+0.1892P] where P=(Fo^2^+2Fc^2^)/3' was
changed to 'calc'. New tag '_refine_ls_weighting_details' was
created. The value of the new tag was set to
'w=1/[\s^2^(Fo^2^)+(0.0783P)^2^+0.1892P] where P=(Fo^2^+2Fc^2^)/3'.

Automatic conversion script
Id: cif_fix_values 3143 2015-03-26 13:38:13Z robertas 
;
_cod_original_sg_symbol_H-M 'P 21 '
_cod_database_code 7150401

loop_
_symmetry_equiv_pos_as_xyz
'x, y, z'
'-x, y+1/2, -z'

loop_
_atom_site_label
_atom_site_type_symbol
_atom_site_fract_x
_atom_site_fract_y
_atom_site_fract_z
_atom_site_U_iso_or_equiv
_atom_site_adp_type
_atom_site_occupancy
_atom_site_calc_flag
_atom_site_refinement_flags
_atom_site_disorder_assembly
_atom_site_disorder_group
O1 O 0.5001(3) 0.9254(3) 0.1137(2) 0.0796(9) Uani 1 d . . .
O2 O 0.8833(3) 0.8553(3) -0.0558(3) 0.0779(9) Uani 1 d . . .
O3 O 0.8059(4) 1.1159(3) -0.2447(3) 0.0974(12) Uani 1 d . . .
N1 N 0.5291(3) 0.7533(3) 0.0655(3) 0.0631(8) Uani 1 d . . .
N2 N 0.8495(3) 1.0068(3) 0.0380(3) 0.0641(9) Uani 1 d . . .
N3 N 0.8597(4) 0.9654(3) -0.3304(3) 0.0722(11) Uani 1 d . . .
C1 C 0.5802(4) 0.8596(4) 0.0554(3) 0.0625(10) Uani 1 d . . .
H1 H 0.6678 0.8625 0.0924 0.075 Uiso 1 calc R . .
C2 C 0.4834(4) 0.7521(4) 0.1766(3) 0.0665(11) Uani 1 d . . .
H2 H 0.4198 0.6958 0.1794 0.080 Uiso 1 calc R . .
C3 C 0.4172(4) 0.8595(4) 0.1707(3) 0.0686(12) Uani 1 d . . .
H3 H 0.3367 0.8519 0.1220 0.082 Uiso 1 calc R . .
C4 C 0.6156(6) 0.6696(4) 0.0390(5) 0.0895(15) Uani 1 d . . .
H4A H 0.6944 0.6757 0.0870 0.134 Uiso 1 calc R . .
H4B H 0.6320 0.6762 -0.0376 0.134 Uiso 1 calc R . .
H4C H 0.5776 0.6018 0.0502 0.134 Uiso 1 calc R . .
C5 C 0.5858(5) 0.7410(5) 0.2759(4) 0.0848(15) Uani 1 d . . .
H5A H 0.5465 0.7401 0.3441 0.127 Uiso 1 calc R . .
H5B H 0.6438 0.7998 0.2769 0.127 Uiso 1 calc R . .
H5C H 0.6318 0.6760 0.2691 0.127 Uiso 1 calc R . .
C6 C 0.3881(4) 0.9117(5) 0.2771(3) 0.0728(13) Uani 1 d . . .
C7 C 0.3103(5) 0.8603(6) 0.3466(4) 0.0880(16) Uani 1 d . . .
H7 H 0.2793 0.7927 0.3282 0.106 Uiso 1 calc R . .
C8 C 0.2788(6) 0.9097(7) 0.4432(5) 0.105(2) Uani 1 d . . .
H8 H 0.2279 0.8744 0.4896 0.126 Uiso 1 calc R . .
C9 C 0.3218(6) 1.0094(7) 0.4706(5) 0.108(2) Uani 1 d . . .
H9 H 0.2992 1.0423 0.5347 0.130 Uiso 1 calc R . .
C10 C 0.3981(7) 1.0606(7) 0.4036(5) 0.117(2) Uani 1 d . . .
H10 H 0.4292 1.1279 0.4230 0.141 Uiso 1 calc R . .
C11 C 0.4289(6) 1.0128(5) 0.3076(5) 0.0998(18) Uani 1 d . . .
H11 H 0.4788 1.0498 0.2616 0.120 Uiso 1 calc R . .
C12 C 0.5782(4) 0.8948(3) -0.0643(3) 0.0571(10) Uani 1 d . . .
C13 C 0.6852(3) 0.9356(3) -0.1070(3) 0.0541(9) Uani 1 d . . .
C14 C 0.6777(4) 0.9677(3) -0.2190(3) 0.0572(10) Uani 1 d . . .
C15 C 0.5630(4) 0.9592(4) -0.2867(4) 0.0701(12) Uani 1 d . . .
H15 H 0.5579 0.9805 -0.3611 0.084 Uiso 1 calc R . .
C16 C 0.4560(4) 0.9193(5) -0.2446(4) 0.0782(13) Uani 1 d . . .
H16 H 0.3791 0.9139 -0.2903 0.094 Uiso 1 calc R . .
C17 C 0.4641(4) 0.8876(4) -0.1341(4) 0.0714(12) Uani 1 d . . .
H17 H 0.3920 0.8610 -0.1059 0.086 Uiso 1 calc R . .
C18 C 0.8160(4) 0.9317(4) -0.0394(3) 0.0598(10) Uani 1 d . . .
C19 C 0.9737(4) 0.9990(5) 0.1085(4) 0.0844(15) Uani 1 d . . .
H19 H 0.9791 1.0606 0.1584 0.101 Uiso 1 calc R . .
C20 C 0.9788(6) 0.9011(7) 0.1831(5) 0.119(2) Uani 1 d . . .
H20A H 0.9757 0.8384 0.1375 0.178 Uiso 1 calc R . .
H20B H 0.9074 0.9016 0.2260 0.178 Uiso 1 calc R . .
H20C H 1.0567 0.9016 0.2328 0.178 Uiso 1 calc R . .
C21 C 1.0872(4) 1.0068(6) 0.0392(6) 0.115(2) Uani 1 d . . .
H21A H 1.0791 1.0699 -0.0057 0.173 Uiso 1 calc R . .
H21B H 1.0882 0.9458 -0.0085 0.173 Uiso 1 calc R . .
H21C H 1.1652 1.0097 0.0886 0.173 Uiso 1 calc R . .
C22 C 0.7729(4) 1.1028(4) 0.0534(4) 0.0693(11) Uani 1 d . . .
H22 H 0.6936 1.0957 0.0030 0.083 Uiso 1 calc R . .
C23 C 0.7352(5) 1.1093(5) 0.1723(5) 0.0938(16) Uani 1 d . . .
H23A H 0.6684 1.1606 0.1747 0.141 Uiso 1 calc R . .
H23B H 0.8079 1.1302 0.2228 0.141 Uiso 1 calc R . .
H23C H 0.7057 1.0411 0.1940 0.141 Uiso 1 calc R . .
C24 C 0.8378(5) 1.2025(4) 0.0193(5) 0.0823(14) Uani 1 d . . .
H24A H 0.8490 1.1987 -0.0587 0.123 Uiso 1 calc R . .
H24B H 0.9195 1.2092 0.0626 0.123 Uiso 1 calc R . .
H24C H 0.7861 1.2629 0.0323 0.123 Uiso 1 calc R . .
C25 C 0.7883(4) 1.0209(4) -0.2656(3) 0.0663(11) Uani 1 d . . .
C26 C 0.8404(6) 0.8508(5) -0.3517(4) 0.0855(15) Uani 1 d . . .
H26 H 0.7725 0.8274 -0.3081 0.103 Uiso 1 calc R . .
C27 C 0.9591(8) 0.7870(7) -0.3117(6) 0.144(3) Uani 1 d . . .
H27A H 1.0257 0.8038 -0.3571 0.216 Uiso 1 calc R . .
H27B H 0.9399 0.7127 -0.3178 0.216 Uiso 1 calc R . .
H27C H 0.9867 0.8044 -0.2351 0.216 Uiso 1 calc R . .
C28 C 0.7952(7) 0.8295(6) -0.4742(5) 0.119(2) Uani 1 d . . .
H28A H 0.7830 0.7546 -0.4855 0.178 Uiso 1 calc R . .
H28B H 0.8581 0.8546 -0.5198 0.178 Uiso 1 calc R . .
H28C H 0.7160 0.8658 -0.4947 0.178 Uiso 1 calc R . .
C29 C 0.9633(6) 1.0200(7) -0.3828(5) 0.115(2) Uani 1 d . . .
H29 H 1.0026 0.9659 -0.4264 0.138 Uiso 1 calc R . .
C30 C 1.0682(7) 1.0594(11) -0.2947(8) 0.197(6) Uani 1 d . . .
H30A H 1.0909 1.0039 -0.2415 0.295 Uiso 1 calc R . .
H30B H 1.0381 1.1198 -0.2569 0.295 Uiso 1 calc R . .
H30C H 1.1418 1.0791 -0.3304 0.295 Uiso 1 calc R . .
C31 C 0.9073(11) 1.1030(8) -0.4667(8) 0.181(4) Uani 1 d . . .
H31A H 0.9689 1.1204 -0.5169 0.271 Uiso 1 calc R . .
H31B H 0.8861 1.1657 -0.4274 0.271 Uiso 1 calc R . .
H31C H 0.8318 1.0752 -0.5087 0.271 Uiso 1 calc R . .

loop_
_atom_site_aniso_label
_atom_site_aniso_U_11
_atom_site_aniso_U_22
_atom_site_aniso_U_33
_atom_site_aniso_U_23
_atom_site_aniso_U_13
_atom_site_aniso_U_12
O1 0.109(2) 0.0675(19) 0.0694(18) 0.0027(16) 0.0411(17) -0.0006(19)
O2 0.0694(19) 0.078(2) 0.087(2) -0.0058(17) 0.0109(16) 0.0214(17)
O3 0.113(3) 0.078(2) 0.114(3) -0.014(2) 0.064(2) -0.024(2)
N1 0.068(2) 0.058(2) 0.0657(19) 0.0014(17) 0.0175(16) -0.0052(17)
N2 0.0462(17) 0.068(2) 0.077(2) -0.003(2) 0.0035(16) 0.0030(17)
N3 0.075(2) 0.086(3) 0.0617(19) -0.0019(18) 0.0326(18) 0.005(2)
C1 0.066(2) 0.065(3) 0.059(2) 0.002(2) 0.0183(19) -0.005(2)
C2 0.065(2) 0.074(3) 0.062(2) 0.013(2) 0.0163(19) -0.013(2)
C3 0.064(2) 0.087(3) 0.057(2) 0.008(2) 0.0137(19) -0.004(2)
C4 0.103(4) 0.067(3) 0.104(4) 0.003(3) 0.035(3) 0.009(3)
C5 0.083(3) 0.102(4) 0.071(3) 0.022(3) 0.016(2) 0.011(3)
C6 0.059(2) 0.104(4) 0.056(2) 0.004(2) 0.0116(18) 0.008(3)
C7 0.077(3) 0.121(5) 0.069(3) 0.003(3) 0.024(2) -0.001(3)
C8 0.092(4) 0.156(7) 0.074(3) 0.005(4) 0.035(3) 0.005(4)
C9 0.106(4) 0.145(6) 0.077(3) -0.018(4) 0.024(3) 0.026(5)
C10 0.131(5) 0.133(6) 0.093(4) -0.033(4) 0.040(4) -0.004(4)
C11 0.114(4) 0.106(5) 0.087(3) -0.013(3) 0.044(3) -0.008(4)
C12 0.053(2) 0.061(2) 0.058(2) 0.0028(18) 0.0105(17) -0.0066(18)
C13 0.0508(19) 0.055(2) 0.058(2) -0.0008(18) 0.0122(16) 0.0019(18)
C14 0.055(2) 0.065(2) 0.055(2) -0.0025(18) 0.0185(18) 0.0005(18)
C15 0.062(2) 0.090(3) 0.059(2) 0.006(2) 0.0104(19) 0.000(2)
C16 0.060(2) 0.103(4) 0.070(3) 0.007(3) 0.002(2) -0.009(3)
C17 0.057(2) 0.088(3) 0.071(3) 0.007(2) 0.0156(19) -0.017(2)
C18 0.055(2) 0.068(3) 0.058(2) 0.004(2) 0.0139(18) 0.004(2)
C19 0.056(2) 0.093(4) 0.099(4) -0.004(3) -0.015(2) 0.007(3)
C20 0.108(4) 0.139(6) 0.101(4) 0.021(4) -0.024(3) 0.023(4)
C21 0.049(3) 0.127(5) 0.166(6) 0.005(5) 0.000(3) -0.002(3)
C22 0.054(2) 0.063(3) 0.089(3) -0.007(2) -0.001(2) 0.005(2)
C23 0.094(4) 0.092(4) 0.099(4) -0.028(3) 0.030(3) -0.008(3)
C24 0.076(3) 0.065(3) 0.103(4) -0.005(3) -0.002(3) -0.004(2)
C25 0.070(3) 0.071(3) 0.062(2) 0.000(2) 0.022(2) -0.002(2)
C26 0.110(4) 0.083(4) 0.070(3) 0.000(3) 0.036(3) 0.016(3)
C27 0.190(8) 0.151(7) 0.095(4) 0.006(4) 0.034(5) 0.095(6)
C28 0.146(6) 0.110(5) 0.101(4) -0.029(4) 0.020(4) 0.008(5)
C29 0.107(4) 0.139(6) 0.112(4) -0.016(5) 0.069(4) -0.016(4)
C30 0.092(5) 0.307(16) 0.204(9) -0.110(10) 0.073(6) -0.071(7)
C31 0.254(11) 0.152(8) 0.161(8) 0.059(7) 0.129(8) -0.003(8)

loop_
_atom_type_symbol
_atom_type_description
_atom_type_scat_dispersion_real
_atom_type_scat_dispersion_imag
_atom_type_scat_source
C C 0.0181 0.0091 'International Tables Vol C Tables 4.2.6.8 and 6.1.1.4'
H H 0.0000 0.0000 'International Tables Vol C Tables 4.2.6.8 and 6.1.1.4'
N N 0.0311 0.0180 'International Tables Vol C Tables 4.2.6.8 and 6.1.1.4'
O O 0.0492 0.0322 'International Tables Vol C Tables 4.2.6.8 and 6.1.1.4'

loop_
_geom_angle_atom_site_label_1
_geom_angle_atom_site_label_2
_geom_angle_atom_site_label_3
_geom_angle
_geom_angle_site_symmetry_1
_geom_angle_site_symmetry_3
_geom_angle_publ_flag
C1 O1 C3 108.9(3) . . ?
C4 N1 C1 113.7(3) . . ?
C4 N1 C2 118.0(4) . . ?
C1 N1 C2 104.4(3) . . ?
C18 N2 C19 119.7(4) . . ?
C18 N2 C22 123.9(3) . . ?
C19 N2 C22 116.3(4) . . ?
C25 N3 C26 122.4(4) . . ?
C25 N3 C29 119.5(5) . . ?
C26 N3 C29 118.1(4) . . ?
O1 C1 N1 104.5(3) . . ?
O1 C1 C12 110.7(4) . . ?
N1 C1 C12 112.7(3) . . ?
O1 C1 H1 109.6 . . ?
N1 C1 H1 109.6 . . ?
C12 C1 H1 109.6 . . ?
N1 C2 C3 98.3(3) . . ?
N1 C2 C5 115.9(4) . . ?
C3 C2 C5 113.6(4) . . ?
N1 C2 H2 109.5 . . ?
C3 C2 H2 109.5 . . ?
C5 C2 H2 109.5 . . ?
O1 C3 C6 110.3(4) . . ?
O1 C3 C2 103.7(3) . . ?
C6 C3 C2 119.1(4) . . ?
O1 C3 H3 107.7 . . ?
C6 C3 H3 107.7 . . ?
C2 C3 H3 107.7 . . ?
N1 C4 H4A 109.5 . . ?
N1 C4 H4B 109.5 . . ?
H4A C4 H4B 109.5 . . ?
N1 C4 H4C 109.5 . . ?
H4A C4 H4C 109.5 . . ?
H4B C4 H4C 109.5 . . ?
C2 C5 H5A 109.5 . . ?
C2 C5 H5B 109.5 . . ?
H5A C5 H5B 109.5 . . ?
C2 C5 H5C 109.5 . . ?
H5A C5 H5C 109.5 . . ?
H5B C5 H5C 109.5 . . ?
C11 C6 C7 117.1(5) . . ?
C11 C6 C3 122.9(4) . . ?
C7 C6 C3 119.8(5) . . ?
C8 C7 C6 120.3(6) . . ?
C8 C7 H7 119.9 . . ?
C6 C7 H7 119.9 . . ?
C9 C8 C7 120.7(6) . . ?
C9 C8 H8 119.7 . . ?
C7 C8 H8 119.7 . . ?
C10 C9 C8 119.7(6) . . ?
C10 C9 H9 120.1 . . ?
C8 C9 H9 120.1 . . ?
C9 C10 C11 120.0(7) . . ?
C9 C10 H10 120.0 . . ?
C11 C10 H10 120.0 . . ?
C10 C11 C6 122.1(6) . . ?
C10 C11 H11 119.0 . . ?
C6 C11 H11 119.0 . . ?
C13 C12 C17 119.0(4) . . ?
C13 C12 C1 122.5(3) . . ?
C17 C12 C1 118.5(4) . . ?
C12 C13 C14 120.1(3) . . ?
C12 C13 C18 121.1(3) . . ?
C14 C13 C18 118.2(3) . . ?
C15 C14 C13 119.6(3) . . ?
C15 C14 C25 118.6(4) . . ?
C13 C14 C25 121.5(4) . . ?
C16 C15 C14 120.6(4) . . ?
C16 C15 H15 119.7 . . ?
C14 C15 H15 119.7 . . ?
C17 C16 C15 119.5(4) . . ?
C17 C16 H16 120.2 . . ?
C15 C16 H16 120.2 . . ?
C16 C17 C12 121.2(4) . . ?
C16 C17 H17 119.4 . . ?
C12 C17 H17 119.4 . . ?
O2 C18 N2 123.5(4) . . ?
O2 C18 C13 116.5(4) . . ?
N2 C18 C13 119.9(4) . . ?
N2 C19 C20 111.3(5) . . ?
N2 C19 C21 112.2(5) . . ?
C20 C19 C21 113.1(5) . . ?
N2 C19 H19 106.6 . . ?
C20 C19 H19 106.6 . . ?
C21 C19 H19 106.6 . . ?
C19 C20 H20A 109.5 . . ?
C19 C20 H20B 109.5 . . ?
H20A C20 H20B 109.5 . . ?
C19 C20 H20C 109.5 . . ?
H20A C20 H20C 109.5 . . ?
H20B C20 H20C 109.5 . . ?
C19 C21 H21A 109.5 . . ?
C19 C21 H21B 109.5 . . ?
H21A C21 H21B 109.5 . . ?
C19 C21 H21C 109.5 . . ?
H21A C21 H21C 109.5 . . ?
H21B C21 H21C 109.5 . . ?
N2 C22 C24 112.1(3) . . ?
N2 C22 C23 111.4(4) . . ?
C24 C22 C23 112.5(4) . . ?
N2 C22 H22 106.8 . . ?
C24 C22 H22 106.8 . . ?
C23 C22 H22 106.8 . . ?
C22 C23 H23A 109.5 . . ?
C22 C23 H23B 109.5 . . ?
H23A C23 H23B 109.5 . . ?
C22 C23 H23C 109.5 . . ?
H23A C23 H23C 109.5 . . ?
H23B C23 H23C 109.5 . . ?
C22 C24 H24A 109.5 . . ?
C22 C24 H24B 109.5 . . ?
H24A C24 H24B 109.5 . . ?
C22 C24 H24C 109.5 . . ?
H24A C24 H24C 109.5 . . ?
H24B C24 H24C 109.5 . . ?
O3 C25 N3 122.9(4) . . ?
O3 C25 C14 117.5(4) . . ?
N3 C25 C14 119.5(4) . . ?
N3 C26 C27 111.7(6) . . ?
N3 C26 C28 111.3(5) . . ?
C27 C26 C28 111.7(5) . . ?
N3 C26 H26 107.3 . . ?
C27 C26 H26 107.3 . . ?
C28 C26 H26 107.3 . . ?
C26 C27 H27A 109.5 . . ?
C26 C27 H27B 109.5 . . ?
H27A C27 H27B 109.5 . . ?
C26 C27 H27C 109.5 . . ?
H27A C27 H27C 109.5 . . ?
H27B C27 H27C 109.5 . . ?
C26 C28 H28A 109.5 . . ?
C26 C28 H28B 109.5 . . ?
H28A C28 H28B 109.5 . . ?
C26 C28 H28C 109.5 . . ?
H28A C28 H28C 109.5 . . ?
H28B C28 H28C 109.5 . . ?
N3 C29 C30 111.5(5) . . ?
N3 C29 C31 110.4(6) . . ?
C30 C29 C31 115.6(9) . . ?
N3 C29 H29 106.2 . . ?
C30 C29 H29 106.2 . . ?
C31 C29 H29 106.2 . . ?
C29 C30 H30A 109.5 . . ?
C29 C30 H30B 109.5 . . ?
H30A C30 H30B 109.5 . . ?
C29 C30 H30C 109.5 . . ?
H30A C30 H30C 109.5 . . ?
H30B C30 H30C 109.5 . . ?
C29 C31 H31A 109.5 . . ?
C29 C31 H31B 109.5 . . ?
H31A C31 H31B 109.5 . . ?
C29 C31 H31C 109.5 . . ?
H31A C31 H31C 109.5 . . ?
H31B C31 H31C 109.5 . . ?

loop_
_geom_bond_atom_site_label_1
_geom_bond_atom_site_label_2
_geom_bond_distance
_geom_bond_site_symmetry_2
_geom_bond_publ_flag
O1 C1 1.424(5) . ?
O1 C3 1.434(5) . ?
O2 C18 1.226(5) . ?
O3 C25 1.233(6) . ?
N1 C4 1.453(6) . ?
N1 C1 1.454(6) . ?
N1 C2 1.470(5) . ?
N2 C18 1.346(5) . ?
N2 C19 1.481(6) . ?
N2 C22 1.478(6) . ?
N3 C25 1.339(5) . ?
N3 C26 1.477(7) . ?
N3 C29 1.490(7) . ?
C1 C12 1.504(5) . ?
C1 H1 0.9800 . ?
C2 C3 1.520(7) . ?
C2 C5 1.523(6) . ?
C2 H2 0.9800 . ?
C3 C6 1.501(6) . ?
C3 H3 0.9800 . ?
C4 H4A 0.9600 . ?
C4 H4B 0.9600 . ?
C4 H4C 0.9600 . ?
C5 H5A 0.9600 . ?
C5 H5B 0.9600 . ?
C5 H5C 0.9600 . ?
C6 C11 1.382(8) . ?
C6 C7 1.395(6) . ?
C7 C8 1.390(8) . ?
C7 H7 0.9300 . ?
C8 C9 1.364(11) . ?
C8 H8 0.9300 . ?
C9 C10 1.362(9) . ?
C9 H9 0.9300 . ?
C10 C11 1.373(8) . ?
C10 H10 0.9300 . ?
C11 H11 0.9300 . ?
C12 C13 1.390(5) . ?
C12 C17 1.390(6) . ?
C13 C14 1.400(5) . ?
C13 C18 1.521(6) . ?
C14 C15 1.384(6) . ?
C14 C25 1.507(6) . ?
C15 C16 1.382(6) . ?
C15 H15 0.9300 . ?
C16 C17 1.380(6) . ?
C16 H16 0.9300 . ?
C17 H17 0.9300 . ?
C19 C20 1.523(9) . ?
C19 C21 1.536(8) . ?
C19 H19 0.9800 . ?
C20 H20A 0.9600 . ?
C20 H20B 0.9600 . ?
C20 H20C 0.9600 . ?
C21 H21A 0.9600 . ?
C21 H21B 0.9600 . ?
C21 H21C 0.9600 . ?
C22 C24 1.509(7) . ?
C22 C23 1.528(7) . ?
C22 H22 0.9800 . ?
C23 H23A 0.9600 . ?
C23 H23B 0.9600 . ?
C23 H23C 0.9600 . ?
C24 H24A 0.9600 . ?
C24 H24B 0.9600 . ?
C24 H24C 0.9600 . ?
C26 C27 1.520(9) . ?
C26 C28 1.520(8) . ?
C26 H26 0.9800 . ?
C27 H27A 0.9600 . ?
C27 H27B 0.9600 . ?
C27 H27C 0.9600 . ?
C28 H28A 0.9600 . ?
C28 H28B 0.9600 . ?
C28 H28C 0.9600 . ?
C29 C30 1.527(10) . ?
C29 C31 1.525(12) . ?
C29 H29 0.9800 . ?
C30 H30A 0.9600 . ?
C30 H30B 0.9600 . ?
C30 H30C 0.9600 . ?
C31 H31A 0.9600 . ?
C31 H31B 0.9600 . ?
C31 H31C 0.9600 . ?

loop_
_geom_torsion_atom_site_label_1
_geom_torsion_atom_site_label_2
_geom_torsion_atom_site_label_3
_geom_torsion_atom_site_label_4
_geom_torsion
_geom_torsion_site_symmetry_1
_geom_torsion_site_symmetry_2
_geom_torsion_site_symmetry_3
_geom_torsion_site_symmetry_4
_geom_torsion_publ_flag
C3 O1 C1 N1 8.4(4) . . . . ?
C3 O1 C1 C12 130.0(4) . . . . ?
C4 N1 C1 O1 -164.1(4) . . . . ?
C2 N1 C1 O1 -34.1(4) . . . . ?
C4 N1 C1 C12 75.6(5) . . . . ?
C2 N1 C1 C12 -154.4(3) . . . . ?
C4 N1 C2 C3 171.6(4) . . . . ?
C1 N1 C2 C3 44.2(4) . . . . ?
C4 N1 C2 C5 50.3(6) . . . . ?
C1 N1 C2 C5 -77.1(5) . . . . ?
C1 O1 C3 C6 148.0(4) . . . . ?
C1 O1 C3 C2 19.4(4) . . . . ?
N1 C2 C3 O1 -38.4(4) . . . . ?
C5 C2 C3 O1 84.6(4) . . . . ?
N1 C2 C3 C6 -161.4(4) . . . . ?
C5 C2 C3 C6 -38.4(5) . . . . ?
O1 C3 C6 C11 4.9(6) . . . . ?
C2 C3 C6 C11 124.6(5) . . . . ?
O1 C3 C6 C7 -179.1(4) . . . . ?
C2 C3 C6 C7 -59.4(6) . . . . ?
C11 C6 C7 C8 -1.3(8) . . . . ?
C3 C6 C7 C8 -177.6(5) . . . . ?
C6 C7 C8 C9 0.9(9) . . . . ?
C7 C8 C9 C10 -1.0(10) . . . . ?
C8 C9 C10 C11 1.5(11) . . . . ?
C9 C10 C11 C6 -2.0(11) . . . . ?
C7 C6 C11 C10 1.8(9) . . . . ?
C3 C6 C11 C10 178.0(6) . . . . ?
O1 C1 C12 C13 114.5(4) . . . . ?
N1 C1 C12 C13 -128.9(4) . . . . ?
O1 C1 C12 C17 -64.5(5) . . . . ?
N1 C1 C12 C17 52.1(5) . . . . ?
C17 C12 C13 C14 -0.7(6) . . . . ?
C1 C12 C13 C14 -179.7(4) . . . . ?
C17 C12 C13 C18 -171.8(4) . . . . ?
C1 C12 C13 C18 9.2(6) . . . . ?
C12 C13 C14 C15 0.5(6) . . . . ?
C18 C13 C14 C15 171.8(4) . . . . ?
C12 C13 C14 C25 174.7(4) . . . . ?
C18 C13 C14 C25 -14.0(6) . . . . ?
C13 C14 C15 C16 -0.1(7) . . . . ?
C25 C14 C15 C16 -174.4(5) . . . . ?
C14 C15 C16 C17 -0.1(8) . . . . ?
C15 C16 C17 C12 -0.2(8) . . . . ?
C13 C12 C17 C16 0.6(7) . . . . ?
C1 C12 C17 C16 179.6(5) . . . . ?
C19 N2 C18 O2 -0.1(6) . . . . ?
C22 N2 C18 O2 175.9(4) . . . . ?
C19 N2 C18 C13 176.1(4) . . . . ?
C22 N2 C18 C13 -7.9(6) . . . . ?
C12 C13 C18 O2 93.5(5) . . . . ?
C14 C13 C18 O2 -77.7(5) . . . . ?
C12 C13 C18 N2 -83.0(5) . . . . ?
C14 C13 C18 N2 105.8(4) . . . . ?
C18 N2 C19 C20 -64.2(6) . . . . ?
C22 N2 C19 C20 119.6(5) . . . . ?
C18 N2 C19 C21 63.7(6) . . . . ?
C22 N2 C19 C21 -112.5(5) . . . . ?
C18 N2 C22 C24 -111.3(5) . . . . ?
C19 N2 C22 C24 64.7(5) . . . . ?
C18 N2 C22 C23 121.6(5) . . . . ?
C19 N2 C22 C23 -62.3(5) . . . . ?
C26 N3 C25 O3 177.9(5) . . . . ?
C29 N3 C25 O3 -1.6(7) . . . . ?
C26 N3 C25 C14 -4.7(7) . . . . ?
C29 N3 C25 C14 175.7(5) . . . . ?
C15 C14 C25 O3 95.6(5) . . . . ?
C13 C14 C25 O3 -78.7(6) . . . . ?
C15 C14 C25 N3 -81.9(5) . . . . ?
C13 C14 C25 N3 103.8(5) . . . . ?
C25 N3 C26 C27 -119.8(5) . . . . ?
C29 N3 C26 C27 59.7(6) . . . . ?
C25 N3 C26 C28 114.5(5) . . . . ?
C29 N3 C26 C28 -66.0(7) . . . . ?
C25 N3 C29 C30 65.0(8) . . . . ?
C26 N3 C29 C30 -114.5(7) . . . . ?
C25 N3 C29 C31 -64.9(7) . . . . ?
C26 N3 C29 C31 115.5(7) . . . . ?

loop_
_cod_related_entry_id
_cod_related_entry_database
_cod_related_entry_code
1 ChemSpider 21188849
